data_4506764
loop_
_publ_author_name
'Manna, Paulami'
'Tripuramallu, Bharat Kumar'
'Das, Samar K.'

_publ_section_title
;
 Synthesis, Structural Characterization, and Magnetic Properties of a New
 Series of Coordination Polymers: Importance of Steric Hindrance at the
 Coordination Sphere
;
_journal_issue 9
_journal_name_full 'Crystal Growth &amp; Design'
_journal_page_first 4607
_journal_paper_doi 10.1021/cg300800h
_journal_volume 12
_journal_year 2012
_chemical_formula_moiety 'C28 H30 Co N4 O6'
_chemical_formula_sum 'C28 H30 Co N4 O6'
_chemical_formula_weight 577.49
_chemical_name_systematic
;
 ?
;
_space_group_IT_number 2
_symmetry_cell_setting triclinic
_symmetry_space_group_name_Hall '-P 1'
_symmetry_space_group_name_H-M 'P -1'
_atom_sites_solution_hydrogens geom
_atom_sites_solution_primary direct
_atom_sites_solution_secondary difmap
_audit_creation_method SHELXL-97
_cell_angle_alpha 101.8660(10)
_cell_angle_beta 104.0020(10)
_cell_angle_gamma 110.6980(10)
_cell_formula_units_Z 2
_cell_length_a 10.7107(8)
_cell_length_b 11.0699(8)
_cell_length_c 13.0452(10)
_cell_measurement_temperature 293(2)
_cell_volume 1329.72(17)
_computing_structure_refinement 'SHELXL-97 (Sheldrick, 1997)'
_computing_structure_solution 'SHELXS-97 (Sheldrick, 1990)'
_diffrn_ambient_temperature 293(2)
_diffrn_measured_fraction_theta_full 0.991
_diffrn_measured_fraction_theta_max 0.991
_diffrn_radiation_monochromator graphite
_diffrn_radiation_source 'fine-focus sealed tube'
_diffrn_radiation_type MoK\a
_diffrn_radiation_wavelength 0.71073
_diffrn_reflns_av_R_equivalents 0.0247
_diffrn_reflns_av_sigmaI/netI 0.0288
_diffrn_reflns_limit_h_max 13
_diffrn_reflns_limit_h_min -13
_diffrn_reflns_limit_k_max 13
_diffrn_reflns_limit_k_min -13
_diffrn_reflns_limit_l_max 16
_diffrn_reflns_limit_l_min -16
_diffrn_reflns_number 13645
_diffrn_reflns_theta_full 25.97
_diffrn_reflns_theta_max 25.97
_diffrn_reflns_theta_min 1.70
_exptl_absorpt_coefficient_mu 0.696
_exptl_absorpt_correction_T_max 0.8185
_exptl_absorpt_correction_T_min 0.7224
_exptl_absorpt_correction_type empirical
_exptl_crystal_density_diffrn 1.442
_exptl_crystal_density_method 'not measured'
_exptl_crystal_F_000 602
_exptl_crystal_size_max 0.50
_exptl_crystal_size_mid 0.40
_exptl_crystal_size_min 0.30
_refine_diff_density_max 0.376
_refine_diff_density_min -0.185
_refine_diff_density_rms 0.052
_refine_ls_extinction_method none
_refine_ls_goodness_of_fit_ref 1.058
_refine_ls_hydrogen_treatment none
_refine_ls_matrix_type full
_refine_ls_number_parameters 376
_refine_ls_number_reflns 5160
_refine_ls_number_restraints 0
_refine_ls_restrained_S_all 1.058
_refine_ls_R_factor_all 0.0460
_refine_ls_R_factor_gt 0.0410
_refine_ls_shift/su_max 0.002
_refine_ls_shift/su_mean 0.000
_refine_ls_structure_factor_coef Fsqd
_refine_ls_weighting_details 'calc w=1/[\s^2^(Fo^2^)+(0.0540P)^2^+0.3984P] where P=(Fo^2^+2Fc^2^)/3'
_refine_ls_weighting_scheme calc
_refine_ls_wR_factor_gt 0.1011
_refine_ls_wR_factor_ref 0.1043
_reflns_number_gt 4615
_reflns_number_total 5160
_reflns_threshold_expression >2sigma(I)
_cod_data_source_file cg300800h_si_002.cif
_cod_data_source_block compound-6
_cod_depositor_comments
;
The following automatic conversions were performed:

'_symmetry_cell_setting' value 'Triclinic' changed to 'triclinic'
according to /home/saulius/struct/CIF-dictionaries/cif_core.dic
dictionary named 'cif_core.dic' version 2.4.2 from 2011-04-26.

Automatic conversion script
Id: cif_fix_values 1891 2012-01-12 08:04:46Z andrius 
;
_cod_original_sg_symbol_H-M P-1
_cod_database_code 4506764

loop_
_symmetry_equiv_pos_as_xyz
'x, y, z'
'-x, -y, -z'

loop_
_atom_site_label
_atom_site_type_symbol
_atom_site_fract_x
_atom_site_fract_y
_atom_site_fract_z
_atom_site_U_iso_or_equiv
_atom_site_adp_type
_atom_site_occupancy
_atom_site_symmetry_multiplicity
_atom_site_calc_flag
_atom_site_refinement_flags
Co1 Co 0.31923(3) 1.04133(3) 0.33831(2) 0.03861(11) Uani 1 1 d .
O1 O 0.21308(18) 0.81999(17) 0.26187(15) 0.0552(4) Uani 1 1 d .
O2 O 0.27355(19) 0.89960(19) 0.44077(15) 0.0613(5) Uani 1 1 d .
O3 O 0.5192(2) 1.0310(3) 0.3589(2) 0.0565(5) Uani 1 1 d .
O4 O 0.50949(17) 0.78805(17) 0.39923(14) 0.0538(4) Uani 1 1 d .
O5 O 0.56581(18) 0.76152(17) 0.56564(14) 0.0539(4) Uani 1 1 d .
N1 N 0.12408(18) 1.05983(17) 0.32397(14) 0.0393(4) Uani 1 1 d .
N2 N -0.2147(2) 0.8860(2) 0.35786(19) 0.0527(5) Uani 1 1 d .
N3 N 0.30835(19) 1.05770(18) 0.17843(14) 0.0414(4) Uani 1 1 d .
N4 N 0.5450(3) 1.1892(2) 0.02956(19) 0.0605(6) Uani 1 1 d .
C10 C 0.4983(2) 0.7184(2) 0.46227(19) 0.0409(5) Uani 1 1 d .
C1 C 0.2231(2) 0.8002(3) 0.3540(2) 0.0491(6) Uani 1 1 d .
C24 C 0.0145(2) 0.9670(2) 0.33696(18) 0.0412(5) Uani 1 1 d .
H24 H 0.0196 0.8865 0.3431 0.049 Uiso 1 1 calc R
C22 C -0.1143(3) 1.1027(2) 0.32789(19) 0.0486(5) Uani 1 1 d .
H22 H -0.1937 1.1184 0.3296 0.058 Uiso 1 1 calc R
C23 C -0.1071(2) 0.9838(2) 0.34177(17) 0.0415(5) Uani 1 1 d .
C15 C 0.4245(2) 1.1248(2) 0.15731(18) 0.0422(5) Uani 1 1 d .
H15 H 0.5102 1.1721 0.2166 0.051 Uiso 1 1 calc R
C26 C -0.2255(2) 0.6521(2) 0.32739(19) 0.0446(5) Uani 1 1 d .
C11 C 0.1850(3) 0.9911(3) 0.09436(19) 0.0526(6) Uani 1 1 d .
H11 H 0.1038 0.9425 0.1083 0.063 Uiso 1 1 calc R
C14 C 0.4242(3) 1.1280(2) 0.05097(18) 0.0447(5) Uani 1 1 d .
C8 C 0.2964(2) 0.5186(2) 0.29745(19) 0.0438(5) Uani 1 1 d .
C17 C 0.7135(3) 1.3953(2) 0.1884(2) 0.0495(5) Uani 1 1 d .
C25 C -0.1910(3) 0.7879(2) 0.40774(19) 0.0489(5) Uani 1 1 d .
H25A H -0.2477 0.7724 0.4556 0.059 Uiso 1 1 calc R
H25B H -0.0919 0.8271 0.4548 0.059 Uiso 1 1 calc R
C3 C 0.1832(2) 0.5543(2) 0.2727(2) 0.0488(5) Uani 1 1 d .
C20 C 0.1146(3) 1.1733(2) 0.31155(19) 0.0482(5) Uani 1 1 d .
H20 H 0.1903 1.2389 0.3025 0.058 Uiso 1 1 calc R
C16 C 0.6837(3) 1.2576(3) 0.1128(2) 0.0594(7) Uani 1 1 d .
H16A H 0.7538 1.2694 0.0761 0.071 Uiso 1 1 calc R
H16B H 0.6948 1.2002 0.1581 0.071 Uiso 1 1 calc R
C5 C 0.0992(4) 0.4099(3) 0.0835(3) 0.0876(11) Uani 1 1 d .
H5 H 0.0319 0.3726 0.0120 0.105 Uiso 1 1 calc R
C13 C 0.2931(3) 1.0613(3) -0.03416(19) 0.0548(6) Uani 1 1 d .
H13 H 0.2862 1.0638 -0.1061 0.066 Uiso 1 1 calc R
C9 C 0.4012(3) 0.5674(2) 0.4134(2) 0.0505(6) Uani 1 1 d .
H9A H 0.4601 0.5180 0.4136 0.061 Uiso 1 1 calc R
H9B H 0.3486 0.5430 0.4626 0.061 Uiso 1 1 calc R
C4 C 0.0852(3) 0.4975(3) 0.1656(3) 0.0701(8) Uani 1 1 d .
H4 H 0.0081 0.5195 0.1492 0.084 Uiso 1 1 calc R
C21 C -0.0030(3) 1.1967(3) 0.3117(2) 0.0519(6) Uani 1 1 d .
H21 H -0.0073 1.2758 0.3009 0.062 Uiso 1 1 calc R
C12 C 0.1742(3) 0.9923(3) -0.0125(2) 0.0593(7) Uani 1 1 d .
H12 H 0.0865 0.9464 -0.0696 0.071 Uiso 1 1 calc R
C28 C -0.2039(3) 0.5545(3) 0.3704(2) 0.0543(6) Uani 1 1 d .
H28 H -0.1677 0.5747 0.4473 0.065 Uiso 1 1 calc R
C27 C -0.2779(3) 0.6192(3) 0.2134(2) 0.0621(7) Uani 1 1 d .
H27 H -0.2932 0.6833 0.1822 0.074 Uiso 1 1 calc R
C2 C 0.1675(3) 0.6564(3) 0.3590(2) 0.0588(7) Uani 1 1 d .
H2A H 0.2170 0.6579 0.4324 0.071 Uiso 1 1 calc R
H2B H 0.0676 0.6257 0.3501 0.071 Uiso 1 1 calc R
C18 C 0.7652(3) 1.4281(3) 0.3019(2) 0.0562(6) Uani 1 1 d .
H18 H 0.7796 1.3637 0.3331 0.067 Uiso 1 1 calc R
C6 C 0.2122(4) 0.3770(3) 0.1064(2) 0.0815(10) Uani 1 1 d .
H6 H 0.2228 0.3183 0.0505 0.098 Uiso 1 1 calc R
C7 C 0.3103(3) 0.4314(3) 0.2127(2) 0.0594(6) Uani 1 1 d .
H7 H 0.3873 0.4092 0.2279 0.071 Uiso 1 1 calc R
C19 C 0.6920(3) 1.4923(3) 0.1447(2) 0.0639(7) Uani 1 1 d .
H19 H 0.6566 1.4720 0.0677 0.077 Uiso 1 1 calc R
O6 O 0.4088(5) 0.7611(4) 0.1657(3) 0.1014(10) Uani 1 1 d .
H4N H 0.533(3) 1.189(3) -0.030(2) 0.054(8) Uiso 1 1 d .
H2N H -0.273(3) 0.905(3) 0.368(2) 0.050(8) Uiso 1 1 d .
H3A H 0.569(4) 1.061(4) 0.425(3) 0.097(14) Uiso 1 1 d .
H3B H 0.504(4) 0.963(4) 0.338(3) 0.082(14) Uiso 1 1 d .
H6B H 0.439(5) 0.736(5) 0.199(4) 0.100(18) Uiso 1 1 d .
H6A H 0.324(6) 0.749(6) 0.154(4) 0.16(2) Uiso 1 1 d .

loop_
_atom_site_aniso_label
_atom_site_aniso_U_11
_atom_site_aniso_U_22
_atom_site_aniso_U_33
_atom_site_aniso_U_23
_atom_site_aniso_U_13
_atom_site_aniso_U_12
Co1 0.03439(17) 0.04600(19) 0.03891(17) 0.01842(13) 0.01509(12) 0.01659(13)
O1 0.0566(10) 0.0543(10) 0.0677(11) 0.0318(9) 0.0274(9) 0.0272(8)
O2 0.0502(10) 0.0691(12) 0.0662(12) 0.0189(10) 0.0156(9) 0.0316(9)
O3 0.0423(10) 0.0627(14) 0.0654(14) 0.0198(10) 0.0158(9) 0.0254(9)
O4 0.0449(9) 0.0503(9) 0.0663(11) 0.0291(8) 0.0165(8) 0.0162(7)
O5 0.0468(9) 0.0511(9) 0.0500(10) 0.0122(8) 0.0073(8) 0.0138(8)
N1 0.0361(9) 0.0417(10) 0.0401(9) 0.0132(8) 0.0145(8) 0.0155(8)
N2 0.0353(10) 0.0536(12) 0.0733(14) 0.0161(10) 0.0254(10) 0.0214(9)
N3 0.0411(10) 0.0455(10) 0.0367(9) 0.0138(8) 0.0128(8) 0.0172(8)
N4 0.0753(16) 0.0551(13) 0.0426(12) 0.0141(10) 0.0309(12) 0.0122(11)
C10 0.0319(11) 0.0452(12) 0.0503(13) 0.0189(10) 0.0151(9) 0.0191(9)
C1 0.0340(12) 0.0586(15) 0.0676(16) 0.0289(13) 0.0222(11) 0.0262(11)
C24 0.0382(11) 0.0384(11) 0.0459(12) 0.0100(9) 0.0148(9) 0.0168(9)
C22 0.0432(13) 0.0558(14) 0.0500(13) 0.0153(11) 0.0118(10) 0.0283(11)
C23 0.0348(11) 0.0439(12) 0.0395(11) 0.0055(9) 0.0097(9) 0.0161(9)
C15 0.0439(12) 0.0405(11) 0.0380(11) 0.0120(9) 0.0131(9) 0.0144(9)
C26 0.0335(11) 0.0472(12) 0.0485(13) 0.0137(10) 0.0179(10) 0.0103(9)
C11 0.0421(13) 0.0635(15) 0.0459(13) 0.0121(11) 0.0129(10) 0.0198(11)
C14 0.0614(14) 0.0350(11) 0.0400(11) 0.0119(9) 0.0216(11) 0.0205(10)
C8 0.0448(12) 0.0360(11) 0.0469(12) 0.0203(9) 0.0120(10) 0.0117(9)
C17 0.0485(13) 0.0461(13) 0.0548(14) 0.0169(11) 0.0268(11) 0.0147(11)
C25 0.0426(12) 0.0526(13) 0.0497(13) 0.0130(11) 0.0212(10) 0.0165(10)
C3 0.0433(13) 0.0433(12) 0.0579(14) 0.0276(11) 0.0154(11) 0.0111(10)
C20 0.0508(14) 0.0498(13) 0.0476(13) 0.0224(10) 0.0181(11) 0.0208(11)
C16 0.0612(16) 0.0493(14) 0.0658(16) 0.0135(12) 0.0347(14) 0.0156(12)
C5 0.104(3) 0.0604(18) 0.0573(18) 0.0197(15) -0.0097(17) 0.0137(18)
C13 0.0736(17) 0.0582(15) 0.0345(11) 0.0123(10) 0.0169(11) 0.0326(13)
C9 0.0514(14) 0.0453(13) 0.0523(13) 0.0232(11) 0.0102(11) 0.0188(11)
C4 0.0545(16) 0.0596(16) 0.079(2) 0.0359(16) 0.0002(14) 0.0133(13)
C21 0.0585(15) 0.0520(14) 0.0523(14) 0.0214(11) 0.0148(11) 0.0314(12)
C12 0.0533(15) 0.0728(17) 0.0399(13) 0.0071(12) 0.0043(11) 0.0273(13)
C28 0.0556(15) 0.0567(15) 0.0471(13) 0.0181(11) 0.0181(11) 0.0187(12)
C27 0.0745(18) 0.0509(15) 0.0579(15) 0.0212(12) 0.0180(13) 0.0245(13)
C2 0.0531(15) 0.0651(16) 0.0811(18) 0.0431(14) 0.0375(14) 0.0300(13)
C18 0.0595(16) 0.0524(14) 0.0607(15) 0.0249(12) 0.0237(12) 0.0222(12)
C6 0.129(3) 0.0540(17) 0.0523(17) 0.0145(13) 0.0269(18) 0.0325(19)
C7 0.0738(18) 0.0454(13) 0.0618(16) 0.0214(12) 0.0243(14) 0.0252(13)
C19 0.083(2) 0.0535(15) 0.0446(14) 0.0143(12) 0.0188(13) 0.0206(14)
O6 0.127(3) 0.144(3) 0.102(2) 0.086(2) 0.080(2) 0.080(2)

loop_
_atom_type_symbol
_atom_type_description
_atom_type_scat_dispersion_real
_atom_type_scat_dispersion_imag
_atom_type_scat_source
C C 0.0033 0.0016 'International Tables Vol C Tables 4.2.6.8 and 6.1.1.4'
Co Co 0.3494 0.9721 'International Tables Vol C Tables 4.2.6.8 and 6.1.1.4'
N N 0.0061 0.0033 'International Tables Vol C Tables 4.2.6.8 and 6.1.1.4'
O O 0.0106 0.0060 'International Tables Vol C Tables 4.2.6.8 and 6.1.1.4'
H H 0.0000 0.0000 'International Tables Vol C Tables 4.2.6.8 and 6.1.1.4'

loop_
_geom_angle_atom_site_label_1
_geom_angle_atom_site_label_2
_geom_angle_atom_site_label_3
_geom_angle
_geom_angle_site_symmetry_1
_geom_angle_site_symmetry_3
O5 Co1 N3 100.88(7) 2_676 .
O5 Co1 N1 91.56(7) 2_676 .
N3 Co1 N1 91.93(7) . .
O5 Co1 O3 86.00(9) 2_676 .
N3 Co1 O3 89.28(8) . .
N1 Co1 O3 177.44(9) . .
O5 Co1 O1 169.30(7) 2_676 .
N3 Co1 O1 88.45(7) . .
N1 Co1 O1 93.37(6) . .
O3 Co1 O1 88.91(8) . .
O5 Co1 O2 112.33(7) 2_676 .
N3 Co1 O2 146.47(7) . .
N1 Co1 O2 91.60(6) . .
O3 Co1 O2 88.63(7) . .
O1 Co1 O2 58.06(7) . .
C1 O1 Co1 92.91(15) . .
C1 O2 Co1 89.29(15) . .
Co1 O3 H3A 111(3) . .
Co1 O3 H3B 106(3) . .
H3A O3 H3B 109(4) . .
C10 O5 Co1 126.31(15) . 2_676
C24 N1 C20 117.99(19) . .
C24 N1 Co1 122.25(14) . .
C20 N1 Co1 119.48(15) . .
C23 N2 C25 121.7(2) . .
C23 N2 H2N 116(2) . .
C25 N2 H2N 115(2) . .
C11 N3 C15 118.69(19) . .
C11 N3 Co1 119.67(15) . .
C15 N3 Co1 121.43(14) . .
C14 N4 C16 123.9(2) . .
C14 N4 H4N 114(2) . .
C16 N4 H4N 122(2) . .
O4 C10 O5 125.3(2) . .
O4 C10 C9 118.9(2) . .
O5 C10 C9 115.78(19) . .
O2 C1 O1 119.6(2) . .
O2 C1 C2 120.4(2) . .
O1 C1 C2 120.0(2) . .
N1 C24 C23 123.7(2) . .
N1 C24 H24 118.2 . .
C23 C24 H24 118.2 . .
C21 C22 C23 119.3(2) . .
C21 C22 H22 120.4 . .
C23 C22 H22 120.4 . .
N2 C23 C22 122.1(2) . .
N2 C23 C24 120.9(2) . .
C22 C23 C24 117.0(2) . .
N3 C15 C14 123.4(2) . .
N3 C15 H15 118.3 . .
C14 C15 H15 118.3 . .
C27 C26 C28 117.8(2) . .
C27 C26 C25 123.9(2) . .
C28 C26 C25 118.3(2) . .
N3 C11 C12 121.8(2) . .
N3 C11 H11 119.1 . .
C12 C11 H11 119.1 . .
N4 C14 C13 120.9(2) . .
N4 C14 C15 122.7(2) . .
C13 C14 C15 116.4(2) . .
C7 C8 C3 118.8(2) . .
C7 C8 C9 118.8(2) . .
C3 C8 C9 122.4(2) . .
C18 C17 C19 118.1(2) . .
C18 C17 C16 121.1(2) . .
C19 C17 C16 120.8(2) . .
N2 C25 C26 115.7(2) . .
N2 C25 H25A 108.4 . .
C26 C25 H25A 108.4 . .
N2 C25 H25B 108.4 . .
C26 C25 H25B 108.4 . .
H25A C25 H25B 107.4 . .
C4 C3 C8 119.0(3) . .
C4 C3 C2 119.4(2) . .
C8 C3 C2 121.5(2) . .
N1 C20 C21 122.4(2) . .
N1 C20 H20 118.8 . .
C21 C20 H20 118.8 . .
N4 C16 C17 114.1(2) . .
N4 C16 H16A 108.7 . .
C17 C16 H16A 108.7 . .
N4 C16 H16B 108.7 . .
C17 C16 H16B 108.7 . .
H16A C16 H16B 107.6 . .
C4 C5 C6 119.9(3) . .
C4 C5 H5 120.1 . .
C6 C5 H5 120.1 . .
C12 C13 C14 120.1(2) . .
C12 C13 H13 120.0 . .
C14 C13 H13 120.0 . .
C8 C9 C10 116.89(19) . .
C8 C9 H9A 108.1 . .
C10 C9 H9A 108.1 . .
C8 C9 H9B 108.1 . .
C10 C9 H9B 108.1 . .
H9A C9 H9B 107.3 . .
C5 C4 C3 121.4(3) . .
C5 C4 H4 119.3 . .
C3 C4 H4 119.3 . .
C22 C21 C20 119.7(2) . .
C22 C21 H21 120.2 . .
C20 C21 H21 120.2 . .
C13 C12 C11 119.6(2) . .
C13 C12 H12 120.2 . .
C11 C12 H12 120.2 . .
C18 C28 C26 121.3(2) 1_445 .
C18 C28 H28 119.4 1_445 .
C26 C28 H28 119.4 . .
C26 C27 C19 120.8(2) . 1_445
C26 C27 H27 119.6 . .
C19 C27 H27 119.6 1_445 .
C3 C2 C1 115.0(2) . .
C3 C2 H2A 108.5 . .
C1 C2 H2A 108.5 . .
C3 C2 H2B 108.5 . .
C1 C2 H2B 108.5 . .
H2A C2 H2B 107.5 . .
C17 C18 C28 121.0(2) . 1_665
C17 C18 H18 119.5 . .
C28 C18 H18 119.5 1_665 .
C5 C6 C7 119.7(3) . .
C5 C6 H6 120.2 . .
C7 C6 H6 120.2 . .
C6 C7 C8 121.2(3) . .
C6 C7 H7 119.4 . .
C8 C7 H7 119.4 . .
C17 C19 C27 121.0(2) . 1_665
C17 C19 H19 119.5 . .
C27 C19 H19 119.5 1_665 .
H6B O6 H6A 122(5) . .

loop_
_geom_bond_atom_site_label_1
_geom_bond_atom_site_label_2
_geom_bond_distance
_geom_bond_site_symmetry_2
Co1 O5 2.0195(16) 2_676
Co1 N3 2.1093(17) .
Co1 N1 2.1389(17) .
Co1 O3 2.1397(19) .
Co1 O1 2.1836(17) .
Co1 O2 2.2636(19) .
O1 C1 1.251(3) .
O2 C1 1.248(3) .
O3 H3A 0.82(4) .
O3 H3B 0.69(4) .
O4 C10 1.236(3) .
O5 C10 1.260(3) .
O5 Co1 2.0194(16) 2_676
N1 C24 1.333(3) .
N1 C20 1.335(3) .
N2 C23 1.368(3) .
N2 C25 1.439(3) .
N2 H2N 0.76(3) .
N3 C11 1.330(3) .
N3 C15 1.331(3) .
N4 C14 1.358(3) .
N4 C16 1.430(4) .
N4 H4N 0.75(3) .
C10 C9 1.515(3) .
C1 C2 1.511(3) .
C24 C23 1.394(3) .
C24 H24 0.9300 .
C22 C21 1.372(4) .
C22 C23 1.391(3) .
C22 H22 0.9300 .
C15 C14 1.394(3) .
C15 H15 0.9300 .
C26 C27 1.374(3) .
C26 C28 1.378(3) .
C26 C25 1.505(3) .
C11 C12 1.373(3) .
C11 H11 0.9300 .
C14 C13 1.388(3) .
C8 C7 1.386(3) .
C8 C3 1.390(3) .
C8 C9 1.501(3) .
C17 C18 1.367(3) .
C17 C19 1.377(4) .
C17 C16 1.511(3) .
C25 H25A 0.9700 .
C25 H25B 0.9700 .
C3 C4 1.383(4) .
C3 C2 1.508(4) .
C20 C21 1.373(3) .
C20 H20 0.9300 .
C16 H16A 0.9700 .
C16 H16B 0.9700 .
C5 C4 1.366(5) .
C5 C6 1.367(5) .
C5 H5 0.9300 .
C13 C12 1.364(4) .
C13 H13 0.9300 .
C9 H9A 0.9700 .
C9 H9B 0.9700 .
C4 H4 0.9300 .
C21 H21 0.9300 .
C12 H12 0.9300 .
C28 C18 1.371(3) 1_445
C28 H28 0.9300 .
C27 C19 1.380(4) 1_445
C27 H27 0.9300 .
C2 H2A 0.9700 .
C2 H2B 0.9700 .
C18 C28 1.371(4) 1_665
C18 H18 0.9300 .
C6 C7 1.376(4) .
C6 H6 0.9300 .
C7 H7 0.9300 .
C19 C27 1.379(4) 1_665
C19 H19 0.9300 .
O6 H6B 0.64(4) .
O6 H6A 0.84(5) .
